data_7203644
loop_
_publ_author_name
'Brooks, Simon J.'
'Gale, Philip A.'
'Light, Mark E.'

_publ_section_title
;
 Network formation by a pyrrole functionalized isophthalamide
;
_journal_issue 12
_journal_name_full CrystEngComm
_journal_page_first 877
_journal_paper_doi 10.1039/b612524g
_journal_volume 8
_journal_year 2006
_chemical_formula_sum 'C42 H33 N5 O2'
_chemical_formula_weight 639.73
_chemical_name_systematic
;
?
;
_space_group_IT_number 2
_symmetry_cell_setting triclinic
_symmetry_space_group_name_Hall '-P 1'
_symmetry_space_group_name_H-M 'P -1'
_atom_sites_solution_hydrogens geom
_atom_sites_solution_primary direct
_atom_sites_solution_secondary difmap
_audit_creation_method SHELXL-97
_cell_angle_alpha 96.141(3)
_cell_angle_beta 113.484(2)
_cell_angle_gamma 113.069(3)
_cell_formula_units_Z 2
_cell_length_a 11.8342(7)
_cell_length_b 13.1630(7)
_cell_length_c 13.4024(8)
_cell_measurement_reflns_used 7372
_cell_measurement_temperature 120(2)
_cell_measurement_theta_max 27.48
_cell_measurement_theta_min 2.91
_cell_volume 1673.86(18)
_computing_cell_refinement 'DENZO (Otwinowski & Minor, 1997) & COLLECT (Hooft, R.W.W., 1998)'
_computing_data_collection 'COLLECT (Hooft, R.W.W., 1998)'
_computing_data_reduction 'DENZO (Otwinowski & Minor, 1997) & COLLECT (Hooft, R.W.W., 1998)'
_computing_molecular_graphics 'CAMERON (Watkin, et al., 1993)'
_computing_publication_material 'WINGX (Farrugia, 1998)'
_computing_structure_refinement 'SHELXL-97 (Sheldrick, 1997)'
_computing_structure_solution 'SHELXS-97 (Sheldrick, 1997)'
_diffrn_ambient_temperature 120(2)
_diffrn_detector_area_resol_mean 9.091
_diffrn_measured_fraction_theta_full 0.997
_diffrn_measured_fraction_theta_max 0.997
_diffrn_measurement_device_type 'Bruker-Nonius CCD camera on \k-goniostat'
_diffrn_measurement_method '\f & \w scans to fill the asymmetric unit'
_diffrn_radiation_monochromator '10cm confocal mirrors'
_diffrn_radiation_source 'Bruker Nonius FR591 Rotating Anode'
_diffrn_radiation_type MoK\a
_diffrn_radiation_wavelength 0.71073
_diffrn_reflns_av_R_equivalents 0.1006
_diffrn_reflns_av_sigmaI/netI 0.1352
_diffrn_reflns_limit_h_max 15
_diffrn_reflns_limit_h_min -15
_diffrn_reflns_limit_k_max 17
_diffrn_reflns_limit_k_min -17
_diffrn_reflns_limit_l_max 17
_diffrn_reflns_limit_l_min -17
_diffrn_reflns_number 27624
_diffrn_reflns_theta_full 27.48
_diffrn_reflns_theta_max 27.48
_diffrn_reflns_theta_min 2.96
_diffrn_standards_number 0
_exptl_absorpt_coefficient_mu 0.080
_exptl_absorpt_correction_T_max 0.9976
_exptl_absorpt_correction_T_min 0.9821
_exptl_absorpt_correction_type multi-scan
_exptl_absorpt_process_details
;
SADABS V2.10 (Sheldrick, G.M., 2003)
;
_exptl_crystal_colour Colourless
_exptl_crystal_density_diffrn 1.269
_exptl_crystal_density_method 'not measured'
_exptl_crystal_description Prism
_exptl_crystal_F_000 672
_exptl_crystal_size_max 0.1
_exptl_crystal_size_mid 0.03
_exptl_crystal_size_min 0.03
_refine_diff_density_max 1.063
_refine_diff_density_min -0.366
_refine_diff_density_rms 0.069
_refine_ls_extinction_method none
_refine_ls_goodness_of_fit_ref 1.029
_refine_ls_hydrogen_treatment constr
_refine_ls_matrix_type full
_refine_ls_number_parameters 443
_refine_ls_number_reflns 7651
_refine_ls_number_restraints 0
_refine_ls_restrained_S_all 1.029
_refine_ls_R_factor_all 0.1713
_refine_ls_R_factor_gt 0.0846
_refine_ls_shift/su_max 0.011
_refine_ls_shift/su_mean 0.000
_refine_ls_structure_factor_coef Fsqd
_refine_ls_weighting_details 'calc w=1/[\s^2^(Fo^2^)+(0.0870P)^2^+1.1528P] where P=(Fo^2^+2Fc^2^)/3'
_refine_ls_weighting_scheme calc
_refine_ls_wR_factor_gt 0.1865
_refine_ls_wR_factor_ref 0.2223
_reflns_number_gt 4031
_reflns_number_total 7651
_reflns_threshold_expression >2sigma(I)
_cod_data_source_file b612524g.txt
_cod_data_source_block 2005sot1149
_cod_depositor_comments
;
The following automatic conversions were performed:
'_symmetry_cell_setting' value 'Triclinic' changed to 'triclinic'
according to '/home/saulius/struct/CIF-dictionaries/cif_core.dic'
dictionary named 'cif_core.dic' version 2.4.1 from 2010-06-29.

Automatic conversion script
Id: cif_fix_enum 1527 2010-12-29 10:47:43Z saulius 
;
_cod_original_cell_volume 1673.86(17)
_cod_original_sg_symbol_H-M P-1
_cod_database_code 7203644

loop_
_symmetry_equiv_pos_as_xyz
'x, y, z'
'-x, -y, -z'

loop_
_atom_site_label
_atom_site_type_symbol
_atom_site_fract_x
_atom_site_fract_y
_atom_site_fract_z
_atom_site_U_iso_or_equiv
_atom_site_adp_type
_atom_site_occupancy
_atom_site_symmetry_multiplicity
_atom_site_calc_flag
_atom_site_refinement_flags
_atom_site_disorder_assembly
_atom_site_disorder_group
C1 C 0.9174(4) 0.4210(3) 0.6937(3) 0.0348(9) Uani 1 1 d . . .
H1 H 0.8748 0.4697 0.6860 0.042 Uiso 1 1 calc R . .
C2 C 0.9736(4) 0.4076(4) 0.6232(3) 0.0435(10) Uani 1 1 d . . .
H2 H 0.9693 0.4473 0.5676 0.052 Uiso 1 1 calc R . .
C3 C 1.0361(4) 0.3367(4) 0.6333(3) 0.0417(10) Uani 1 1 d . . .
H3 H 1.0747 0.3276 0.5850 0.050 Uiso 1 1 calc R . .
C4 C 1.0416(4) 0.2795(3) 0.7143(3) 0.0360(9) Uani 1 1 d . . .
H4 H 1.0838 0.2304 0.7212 0.043 Uiso 1 1 calc R . .
C5 C 0.9868(4) 0.2926(3) 0.7849(3) 0.0283(8) Uani 1 1 d . . .
H5 H 0.9924 0.2532 0.8406 0.034 Uiso 1 1 calc R . .
C6 C 0.9228(3) 0.3633(3) 0.7759(3) 0.0269(8) Uani 1 1 d . . .
C7 C 0.8638(3) 0.3784(3) 0.8506(3) 0.0243(8) Uani 1 1 d . . .
C8 C 0.8012(3) 0.3038(3) 0.8991(3) 0.0218(7) Uani 1 1 d . . .
C9 C 0.7570(3) 0.3588(3) 0.9618(3) 0.0260(8) Uani 1 1 d . . .
C10 C 0.7967(3) 0.4668(3) 0.9497(3) 0.0246(8) Uani 1 1 d . . .
H10 H 0.7827 0.5251 0.9831 0.030 Uiso 1 1 calc R . .
C11 C 0.6898(3) 0.3117(3) 1.0300(3) 0.0254(8) Uani 1 1 d . . .
C12 C 0.7242(4) 0.3838(3) 1.1320(3) 0.0334(9) Uani 1 1 d . . .
H12 H 0.7891 0.4640 1.1563 0.040 Uiso 1 1 calc R . .
C13 C 0.6655(4) 0.3407(4) 1.1990(3) 0.0393(10) Uani 1 1 d . . .
H13 H 0.6913 0.3917 1.2691 0.047 Uiso 1 1 calc R . .
C14 C 0.5706(4) 0.2254(4) 1.1661(4) 0.0379(10) Uani 1 1 d . . .
H14 H 0.5311 0.1965 1.2129 0.045 Uiso 1 1 calc R . .
C15 C 0.5334(4) 0.1521(3) 1.0638(4) 0.0371(9) Uani 1 1 d . . .
H15 H 0.4673 0.0722 1.0393 0.045 Uiso 1 1 calc R . .
C16 C 0.5932(4) 0.1957(3) 0.9968(3) 0.0307(8) Uani 1 1 d . . .
H16 H 0.5671 0.1447 0.9265 0.037 Uiso 1 1 calc R . .
C17 C 0.8774(3) 0.1751(3) 0.9841(3) 0.0211(7) Uani 1 1 d . . .
C18 C 0.8462(3) 0.0521(3) 0.9775(3) 0.0229(7) Uani 1 1 d . . .
C19 C 0.8860(4) 0.0260(3) 1.0801(3) 0.0252(8) Uani 1 1 d . . .
H19 H 0.9312 0.0851 1.1508 0.030 Uiso 1 1 calc R . .
C20 C 0.8591(4) -0.0867(3) 1.0780(3) 0.0283(8) Uani 1 1 d . . .
H20 H 0.8827 -0.1054 1.1475 0.034 Uiso 1 1 calc R . .
C21 C 0.7987(4) -0.1719(3) 0.9764(3) 0.0264(8) Uani 1 1 d . . .
H21 H 0.7830 -0.2485 0.9763 0.032 Uiso 1 1 calc R . .
C22 C 0.7604(3) -0.1459(3) 0.8734(3) 0.0221(7) Uani 1 1 d . . .
C23 C 0.7824(3) -0.0341(3) 0.8752(3) 0.0214(7) Uani 1 1 d . . .
H23 H 0.7532 -0.0165 0.8053 0.026 Uiso 1 1 calc R . .
C24 C 0.6968(3) -0.2355(3) 0.7621(3) 0.0224(7) Uani 1 1 d . . .
C25 C 0.4912(4) -0.5256(3) 0.7480(3) 0.0305(8) Uani 1 1 d . . .
H25 H 0.5094 -0.4474 0.7563 0.037 Uiso 1 1 calc R . .
C26 C 0.4235(4) -0.5891(3) 0.8019(3) 0.0393(10) Uani 1 1 d . . .
H26 H 0.3963 -0.5536 0.8470 0.047 Uiso 1 1 calc R . .
C27 C 0.3956(4) -0.7019(4) 0.7911(4) 0.0463(11) Uani 1 1 d . . .
H27 H 0.3498 -0.7445 0.8287 0.056 Uiso 1 1 calc R . .
C28 C 0.4348(4) -0.7533(3) 0.7246(4) 0.0399(10) Uani 1 1 d . . .
H28 H 0.4153 -0.8319 0.7163 0.048 Uiso 1 1 calc R . .
C29 C 0.5020(4) -0.6916(3) 0.6705(3) 0.0323(9) Uani 1 1 d . . .
H29 H 0.5277 -0.7285 0.6248 0.039 Uiso 1 1 calc R . .
C30 C 0.5328(3) -0.5765(3) 0.6814(3) 0.0268(8) Uani 1 1 d . . .
C31 C 0.6125(3) -0.5092(3) 0.6300(3) 0.0244(8) Uani 1 1 d . . .
C32 C 0.7118(3) -0.3937(3) 0.6678(3) 0.0218(7) Uani 1 1 d . . .
C33 C 0.7754(3) -0.3753(3) 0.5962(3) 0.0231(7) Uani 1 1 d . . .
C34 C 0.7076(4) -0.4808(3) 0.5137(3) 0.0252(8) Uani 1 1 d . . .
H34 H 0.7253 -0.4958 0.4520 0.030 Uiso 1 1 calc R . .
C35 C 0.8904(4) -0.2653(3) 0.6120(3) 0.0263(8) Uani 1 1 d . . .
C36 C 0.8670(4) -0.1738(3) 0.5871(3) 0.0337(9) Uani 1 1 d . . .
H36 H 0.7751 -0.1826 0.5590 0.040 Uiso 1 1 calc R . .
C37 C 0.9752(5) -0.0695(3) 0.6025(3) 0.0439(10) Uani 1 1 d . . .
H37 H 0.9573 -0.0077 0.5841 0.053 Uiso 1 1 calc R . .
C38 C 1.1104(5) -0.0555(4) 0.6450(3) 0.0464(11) Uani 1 1 d . . .
H38 H 1.1852 0.0156 0.6554 0.056 Uiso 1 1 calc R . .
C39 C 1.1347(4) -0.1453(4) 0.6716(3) 0.0422(10) Uani 1 1 d . . .
H39 H 1.2270 -0.1357 0.7015 0.051 Uiso 1 1 calc R . .
C40 C 1.0266(4) -0.2495(3) 0.6556(3) 0.0354(9) Uani 1 1 d . . .
H40 H 1.0452 -0.3108 0.6744 0.043 Uiso 1 1 calc R . .
N1 N 0.8594(3) 0.4789(2) 0.8828(2) 0.0268(7) Uani 1 1 d . . .
H1A H 0.8921 0.5414 0.8631 0.032 Uiso 1 1 calc R . .
N2 N 0.7891(3) 0.1907(2) 0.8944(2) 0.0216(6) Uani 1 1 d . . .
H2A H 0.7234 0.1312 0.8326 0.026 Uiso 1 1 calc R . .
N3 N 0.7536(3) -0.3067(2) 0.7656(2) 0.0215(6) Uani 1 1 d . . .
H3A H 0.8199 -0.2987 0.8319 0.026 Uiso 1 1 calc R . .
N4 N 0.6108(3) -0.5608(2) 0.5340(2) 0.0278(7) Uani 1 1 d . . .
H4A H 0.5556 -0.6343 0.4922 0.033 Uiso 1 1 calc R . .
O1 O 0.9790(2) 0.25725(19) 1.0679(2) 0.0277(6) Uani 1 1 d . . .
O2 O 0.5982(2) -0.24331(19) 0.67499(19) 0.0276(6) Uani 1 1 d . . .
N5 N 0.5298(5) 0.0234(4) 0.6763(4) 0.0857(15) Uani 1 1 d . . .
C42 C 0.4504(6) -0.0572(5) 0.6052(5) 0.0646(14) Uani 1 1 d . . .
C41 C 0.3459(6) -0.1676(5) 0.5131(5) 0.0857(18) Uani 1 1 d . . .
H41A H 0.3850 -0.1843 0.4652 0.129 Uiso 1 1 calc R . .
H41B H 0.2619 -0.1619 0.4662 0.129 Uiso 1 1 calc R . .
H41C H 0.3211 -0.2303 0.5464 0.129 Uiso 1 1 calc R . .

loop_
_atom_site_aniso_label
_atom_site_aniso_U_11
_atom_site_aniso_U_22
_atom_site_aniso_U_33
_atom_site_aniso_U_23
_atom_site_aniso_U_13
_atom_site_aniso_U_12
C1 0.033(2) 0.046(2) 0.033(2) 0.0195(19) 0.0190(19) 0.0210(19)
C2 0.041(2) 0.062(3) 0.030(2) 0.023(2) 0.019(2) 0.023(2)
C3 0.035(2) 0.056(3) 0.030(2) 0.005(2) 0.021(2) 0.014(2)
C4 0.031(2) 0.038(2) 0.037(2) 0.0075(18) 0.0171(19) 0.0150(18)
C5 0.026(2) 0.033(2) 0.028(2) 0.0100(16) 0.0156(17) 0.0127(17)
C6 0.0205(18) 0.0299(19) 0.026(2) 0.0091(16) 0.0097(16) 0.0096(16)
C7 0.0203(18) 0.0253(18) 0.0243(19) 0.0080(15) 0.0087(16) 0.0104(15)
C8 0.0199(18) 0.0195(17) 0.0246(19) 0.0086(15) 0.0097(15) 0.0087(15)
C9 0.0205(18) 0.0280(19) 0.029(2) 0.0102(16) 0.0118(16) 0.0110(16)
C10 0.0237(19) 0.0266(19) 0.029(2) 0.0096(16) 0.0139(17) 0.0155(16)
C11 0.0225(19) 0.0291(19) 0.030(2) 0.0118(16) 0.0135(17) 0.0157(16)
C12 0.031(2) 0.034(2) 0.037(2) 0.0074(18) 0.0201(19) 0.0145(18)
C13 0.039(2) 0.052(3) 0.034(2) 0.009(2) 0.023(2) 0.024(2)
C14 0.036(2) 0.050(3) 0.047(3) 0.025(2) 0.030(2) 0.025(2)
C15 0.034(2) 0.034(2) 0.049(3) 0.015(2) 0.026(2) 0.0133(19)
C16 0.028(2) 0.029(2) 0.039(2) 0.0111(17) 0.0200(18) 0.0129(17)
C17 0.0207(18) 0.0216(18) 0.0208(18) 0.0053(15) 0.0109(16) 0.0092(15)
C18 0.0178(17) 0.0234(18) 0.0269(19) 0.0074(15) 0.0123(15) 0.0077(15)
C19 0.0265(19) 0.0235(18) 0.0229(19) 0.0027(15) 0.0121(16) 0.0103(16)
C20 0.034(2) 0.030(2) 0.0225(19) 0.0096(16) 0.0161(17) 0.0146(17)
C21 0.028(2) 0.0194(17) 0.030(2) 0.0062(15) 0.0129(17) 0.0100(16)
C22 0.0199(18) 0.0213(17) 0.0245(19) 0.0051(15) 0.0122(15) 0.0083(15)
C23 0.0211(18) 0.0212(17) 0.0212(18) 0.0070(15) 0.0098(15) 0.0097(15)
C24 0.0219(18) 0.0216(18) 0.0235(19) 0.0092(15) 0.0126(16) 0.0081(15)
C25 0.0222(19) 0.034(2) 0.034(2) 0.0144(17) 0.0121(17) 0.0128(17)
C26 0.029(2) 0.049(3) 0.047(3) 0.023(2) 0.021(2) 0.020(2)
C27 0.030(2) 0.047(3) 0.066(3) 0.035(2) 0.025(2) 0.016(2)
C28 0.026(2) 0.028(2) 0.056(3) 0.018(2) 0.013(2) 0.0093(17)
C29 0.0221(19) 0.0244(19) 0.040(2) 0.0078(17) 0.0092(18) 0.0081(16)
C30 0.0178(17) 0.0227(18) 0.029(2) 0.0078(15) 0.0058(16) 0.0059(15)
C31 0.0201(18) 0.0244(18) 0.0276(19) 0.0060(15) 0.0074(16) 0.0142(15)
C32 0.0190(17) 0.0206(17) 0.0194(18) 0.0026(14) 0.0047(15) 0.0092(15)
C33 0.0222(18) 0.0263(19) 0.0214(18) 0.0070(15) 0.0088(15) 0.0139(16)
C34 0.029(2) 0.0271(19) 0.0213(18) 0.0072(15) 0.0113(16) 0.0156(16)
C35 0.028(2) 0.0292(19) 0.0182(18) 0.0049(15) 0.0122(16) 0.0099(16)
C36 0.031(2) 0.030(2) 0.032(2) 0.0124(17) 0.0129(18) 0.0099(18)
C37 0.051(3) 0.037(2) 0.036(2) 0.0151(19) 0.021(2) 0.013(2)
C38 0.042(3) 0.040(2) 0.034(2) 0.008(2) 0.021(2) -0.003(2)
C39 0.028(2) 0.054(3) 0.037(2) 0.007(2) 0.020(2) 0.010(2)
C40 0.032(2) 0.041(2) 0.030(2) 0.0056(18) 0.0165(19) 0.0146(19)
N1 0.0277(16) 0.0255(16) 0.0325(17) 0.0134(13) 0.0160(15) 0.0147(14)
N2 0.0192(15) 0.0207(14) 0.0192(15) 0.0031(12) 0.0064(13) 0.0082(12)
N3 0.0232(15) 0.0202(14) 0.0188(15) 0.0046(12) 0.0084(13) 0.0106(13)
N4 0.0274(17) 0.0183(15) 0.0263(16) 0.0006(13) 0.0069(14) 0.0084(13)
O1 0.0254(14) 0.0208(13) 0.0263(14) 0.0025(11) 0.0062(12) 0.0091(11)
O2 0.0278(14) 0.0268(13) 0.0243(13) 0.0048(11) 0.0088(12) 0.0141(11)
N5 0.056(3) 0.071(3) 0.056(3) -0.010(2) -0.012(2) 0.010(3)
C42 0.052(3) 0.056(3) 0.061(3) 0.004(3) 0.017(3) 0.017(3)
C41 0.071(4) 0.061(4) 0.077(4) -0.010(3) 0.015(3) 0.018(3)

loop_
_atom_type_symbol
_atom_type_description
_atom_type_scat_dispersion_real
_atom_type_scat_dispersion_imag
_atom_type_scat_source
C C 0.0033 0.0016 'International Tables Vol C Tables 4.2.6.8 and 6.1.1.4'
H H 0.0000 0.0000 'International Tables Vol C Tables 4.2.6.8 and 6.1.1.4'
N N 0.0061 0.0033 'International Tables Vol C Tables 4.2.6.8 and 6.1.1.4'
O O 0.0106 0.0060 'International Tables Vol C Tables 4.2.6.8 and 6.1.1.4'

loop_
_geom_angle_atom_site_label_1
_geom_angle_atom_site_label_2
_geom_angle_atom_site_label_3
_geom_angle
_geom_angle_site_symmetry_1
_geom_angle_site_symmetry_3
_geom_angle_publ_flag
C2 C1 C6 120.6(3) . . ?
C1 C2 C3 120.4(3) . . ?
C4 C3 C2 119.3(4) . . ?
C5 C4 C3 120.8(3) . . ?
C4 C5 C6 120.9(3) . . ?
C1 C6 C5 118.1(3) . . ?
C1 C6 C7 120.2(3) . . ?
C5 C6 C7 121.7(3) . . ?
C8 C7 N1 106.1(3) . . ?
C8 C7 C6 131.3(3) . . ?
N1 C7 C6 122.6(3) . . ?
C7 C8 C9 109.5(3) . . ?
C7 C8 N2 126.1(3) . . ?
C9 C8 N2 124.3(3) . . ?
C10 C9 C8 105.0(3) . . ?
C10 C9 C11 127.4(3) . . ?
C8 C9 C11 127.6(3) . . ?
N1 C10 C9 110.0(3) . . ?
C12 C11 C16 117.8(3) . . ?
C12 C11 C9 119.9(3) . . ?
C16 C11 C9 122.3(3) . . ?
C13 C12 C11 120.8(4) . . ?
C14 C13 C12 121.2(4) . . ?
C13 C14 C15 118.9(3) . . ?
C14 C15 C16 119.7(4) . . ?
C11 C16 C15 121.5(4) . . ?
O1 C17 N2 122.1(3) . . ?
O1 C17 C18 121.5(3) . . ?
N2 C17 C18 116.4(3) . . ?
C23 C18 C19 119.8(3) . . ?
C23 C18 C17 122.7(3) . . ?
C19 C18 C17 117.5(3) . . ?
C20 C19 C18 119.4(3) . . ?
C21 C20 C19 120.8(3) . . ?
C20 C21 C22 120.0(3) . . ?
C23 C22 C21 119.1(3) . . ?
C23 C22 C24 119.5(3) . . ?
C21 C22 C24 121.4(3) . . ?
C18 C23 C22 120.8(3) . . ?
O2 C24 N3 123.8(3) . . ?
O2 C24 C22 121.6(3) . . ?
N3 C24 C22 114.6(3) . . ?
C26 C25 C30 120.3(3) . . ?
C27 C26 C25 121.0(4) . . ?
C26 C27 C28 119.2(4) . . ?
C29 C28 C27 120.6(4) . . ?
C28 C29 C30 121.2(4) . . ?
C29 C30 C25 117.7(3) . . ?
C29 C30 C31 120.9(3) . . ?
C25 C30 C31 121.3(3) . . ?
N4 C31 C32 106.2(3) . . ?
N4 C31 C30 122.1(3) . . ?
C32 C31 C30 131.2(3) . . ?
C31 C32 N3 127.1(3) . . ?
C31 C32 C33 109.2(3) . . ?
N3 C32 C33 123.6(3) . . ?
C34 C33 C32 105.3(3) . . ?
C34 C33 C35 129.1(3) . . ?
C32 C33 C35 125.6(3) . . ?
N4 C34 C33 109.5(3) . . ?
C36 C35 C40 118.4(3) . . ?
C36 C35 C33 120.8(3) . . ?
C40 C35 C33 120.8(3) . . ?
C35 C36 C37 121.1(4) . . ?
C36 C37 C38 119.7(4) . . ?
C39 C38 C37 119.4(4) . . ?
C38 C39 C40 120.8(4) . . ?
C39 C40 C35 120.5(4) . . ?
C10 N1 C7 109.4(3) . . ?
C17 N2 C8 120.2(3) . . ?
C24 N3 C32 123.0(3) . . ?
C34 N4 C31 109.7(3) . . ?
N5 C42 C41 177.8(6) . . ?

loop_
_geom_bond_atom_site_label_1
_geom_bond_atom_site_label_2
_geom_bond_distance
_geom_bond_site_symmetry_2
_geom_bond_publ_flag
C1 C2 1.387(5) . ?
C1 C6 1.399(5) . ?
C2 C3 1.387(6) . ?
C3 C4 1.381(5) . ?
C4 C5 1.375(5) . ?
C5 C6 1.399(5) . ?
C6 C7 1.467(5) . ?
C7 C8 1.374(4) . ?
C7 N1 1.374(4) . ?
C8 C9 1.421(5) . ?
C8 N2 1.430(4) . ?
C9 C10 1.362(4) . ?
C9 C11 1.473(5) . ?
C10 N1 1.360(4) . ?
C11 C12 1.382(5) . ?
C11 C16 1.385(5) . ?
C12 C13 1.381(5) . ?
C13 C14 1.374(5) . ?
C14 C15 1.381(5) . ?
C15 C16 1.391(5) . ?
C17 O1 1.233(4) . ?
C17 N2 1.342(4) . ?
C17 C18 1.496(4) . ?
C18 C23 1.380(4) . ?
C18 C19 1.393(4) . ?
C19 C20 1.385(5) . ?
C20 C21 1.375(5) . ?
C21 C22 1.398(5) . ?
C22 C23 1.386(4) . ?
C22 C24 1.488(5) . ?
C24 O2 1.237(4) . ?
C24 N3 1.346(4) . ?
C25 C26 1.388(5) . ?
C25 C30 1.404(5) . ?
C26 C27 1.365(5) . ?
C27 C28 1.384(6) . ?
C28 C29 1.378(5) . ?
C29 C30 1.388(5) . ?
C30 C31 1.464(5) . ?
C31 N4 1.378(4) . ?
C31 C32 1.382(5) . ?
C32 N3 1.411(4) . ?
C32 C33 1.424(5) . ?
C33 C34 1.374(5) . ?
C33 C35 1.467(5) . ?
C34 N4 1.364(4) . ?
C35 C36 1.384(5) . ?
C35 C40 1.394(5) . ?
C36 C37 1.385(5) . ?
C37 C38 1.392(6) . ?
C38 C39 1.373(6) . ?
C39 C40 1.380(5) . ?
N5 C42 1.098(6) . ?
C42 C41 1.468(7) . ?

loop_
_geom_hbond_atom_site_label_D
_geom_hbond_atom_site_label_H
_geom_hbond_atom_site_label_A
_geom_hbond_distance_DH
_geom_hbond_distance_HA
_geom_hbond_distance_DA
_geom_hbond_angle_DHA
_geom_hbond_site_symmetry_A
N1 H1A O1 0.88 2.32 3.074(4) 143.6 2_767
N2 H2A N5 0.88 2.15 2.998(5) 160.3 .
N3 H3A O1 0.88 2.01 2.804(4) 149.3 2_757
N4 H4A O2 0.88 2.15 2.924(4) 147.0 2_646

loop_
_cod_related_entry_id
_cod_related_entry_database
_cod_related_entry_code
1 ChemSpider 30653672
